data_7007670
loop_
_publ_author_name
'Barnes, Nicholas A.'
'Godfrey, Stephen M.'
'Halton, Ruth T. A.'
'Mushtaq, Imrana'
'Pritchard, Robin G.'

_publ_section_title
;
 The reaction of tertiary phosphines with (Ph2Se2I2)2--the influence of
 steric and electronic effects.
;
_journal_issue 40
_journal_name_full 'Dalton transactions (Cambridge, England : 2003)'
_journal_page_first 4795
_journal_page_last 4804
_journal_paper_doi 10.1039/b608453b
_journal_year 2006
_chemical_compound_source 'synthesis as described'
_chemical_formula_moiety 'C28 H28 Cl2 I1 O3 P1 Se1'
_chemical_formula_sum 'C28 H28 Cl2 I O3 P Se'
_chemical_formula_weight 720.23
_chemical_name_systematic
;
?
;
_space_group_IT_number 2
_symmetry_cell_setting triclinic
_symmetry_Int_Tables_number 2
_symmetry_space_group_name_Hall '-P 1'
_symmetry_space_group_name_H-M 'P -1'
_atom_sites_solution_hydrogens geom
_atom_sites_solution_primary direct
_atom_sites_solution_secondary difmap
_audit_conform_dict_location ftp://ftp.iucr.org/pub/cif_core.dic
_audit_conform_dict_name cif_core.dic
_audit_conform_dict_version 2.2
_audit_creation_date 2002-08-13T23:38:10-00:00
_audit_creation_method 'WinGX routine CIF_UPDATE'
_cell_angle_alpha 87.32(2)
_cell_angle_beta 80.04(2)
_cell_angle_gamma 68.418(16)
_cell_formula_units_Z 2
_cell_length_a 9.424(4)
_cell_length_b 11.877(5)
_cell_length_c 13.986(7)
_cell_measurement_reflns_used 247119
_cell_measurement_temperature 150(2)
_cell_measurement_theta_max 25.028
_cell_measurement_theta_min 1.018
_cell_measurement_wavelength 0.71073
_cell_volume 1433.5(11)
_computing_cell_refinement 'HKL Scalepack (Otwinowski & Minor 1997)'
_computing_data_collection 'Collect (Nonius BV, 1997-2000)'
_computing_data_reduction 'HKL Denzo and Scalepack (Otwinowski & Minor 1997)'
_computing_molecular_graphics 'Ortep-3 for Windows (Farrugia, 1997)'
_computing_publication_material 'WinGX publication routines (Farrugia, 1999)'
_computing_structure_refinement 'SHELXL-97 (Sheldrick, 1997)'
_computing_structure_solution 'SHELXS-97 (Sheldrick, 1997)'
_diffrn_ambient_temperature 150(2)
_diffrn_detector 'CCD plate'
_diffrn_measured_fraction_theta_full 0.634
_diffrn_measured_fraction_theta_max 0.634
_diffrn_measurement_device '95mm CCD camera on \k-goniostat'
_diffrn_measurement_device_type KappaCCD
_diffrn_measurement_method 'CCD rotation images, thick slices'
_diffrn_orient_matrix_type 'by Nonius Collect from scalepack cell'
_diffrn_orient_matrix_UB_11 0.889256E-1
_diffrn_orient_matrix_UB_12 0.3198E-3
_diffrn_orient_matrix_UB_13 -0.50592E-1
_diffrn_orient_matrix_UB_21 0.734508E-1
_diffrn_orient_matrix_UB_22 -0.613944E-1
_diffrn_orient_matrix_UB_23 0.372383E-1
_diffrn_orient_matrix_UB_31 -0.97375E-2
_diffrn_orient_matrix_UB_32 -0.06657
_diffrn_orient_matrix_UB_33 -0.364039E-1
_diffrn_radiation_monochromator graphite
_diffrn_radiation_probe x-ray
_diffrn_radiation_type MoK\a
_diffrn_radiation_wavelength 0.71073
_diffrn_reflns_av_R_equivalents 0.0618
_diffrn_reflns_av_unetI/netI 0.0856
_diffrn_reflns_limit_h_max 11
_diffrn_reflns_limit_h_min -11
_diffrn_reflns_limit_k_max 14
_diffrn_reflns_limit_k_min -12
_diffrn_reflns_limit_l_max 16
_diffrn_reflns_limit_l_min -16
_diffrn_reflns_number 5071
_diffrn_reflns_reduction_process
;
Scaled and merged with SORTAV
R.H. Blessing, (1987) Cryst. Rev. 1, 3-58
R.H. Blessing, (1989) J. Appl. Cryst. 22, 396-397
;
_diffrn_reflns_theta_full 25
_diffrn_reflns_theta_max 25
_diffrn_reflns_theta_min 2.56
_diffrn_source 'Enraf Nonius FR590'
_exptl_absorpt_coefficient_mu 2.657
_exptl_absorpt_correction_T_max 1.137
_exptl_absorpt_correction_T_min 0.877
_exptl_absorpt_correction_type sphere
_exptl_absorpt_process_details
;
R.H. Blessing, Acta Cryst. (1995), A51, 33-38
;
_exptl_crystal_colour yellow
_exptl_crystal_density_diffrn 1.669
_exptl_crystal_density_method 'not measured'
_exptl_crystal_description plate
_exptl_crystal_F_000 712
_exptl_crystal_size_max 0.25
_exptl_crystal_size_mid 0.15
_exptl_crystal_size_min 0.1
_refine_diff_density_max 0.75
_refine_diff_density_min -0.931
_refine_diff_density_rms 0.128
_refine_ls_extinction_coef 0.0020(11)
_refine_ls_extinction_expression Fc^*^=kFc[1+0.001xFc^2^\l^3^/sin(2\q)]^-1/4^
_refine_ls_extinction_method SHELXL
_refine_ls_goodness_of_fit_ref 1.151
_refine_ls_hydrogen_treatment constr
_refine_ls_matrix_type full
_refine_ls_number_parameters 329
_refine_ls_number_reflns 3201
_refine_ls_number_restraints 0
_refine_ls_restrained_S_all 1.151
_refine_ls_R_factor_all 0.1203
_refine_ls_R_factor_gt 0.0815
_refine_ls_shift/su_max 0
_refine_ls_shift/su_mean 0
_refine_ls_structure_factor_coef Fsqd
_refine_ls_weighting_details 'calc w=1/[\s^2^(Fo^2^)+(0.0000P)^2^+24.2513P] where P=(Fo^2^+2Fc^2^)/3'
_refine_ls_weighting_scheme calc
_refine_ls_wR_factor_gt 0.1673
_refine_ls_wR_factor_ref 0.2001
_reflns_number_gt 2328
_reflns_number_total 3201
_reflns_threshold_expression >2sigma(I)
_cod_data_source_file b608453b.txt
_cod_data_source_block smg33c
_cod_original_cell_volume 1433.6(11)
_cod_database_code 7007670

loop_
_symmetry_equiv_pos_as_xyz
'x, y, z'
'-x, -y, -z'

loop_
_atom_site_label
_atom_site_type_symbol
_atom_site_fract_x
_atom_site_fract_y
_atom_site_fract_z
_atom_site_U_iso_or_equiv
_atom_site_adp_type
_atom_site_occupancy
_atom_site_symmetry_multiplicity
_atom_site_calc_flag
_atom_site_refinement_flags
_atom_site_disorder_assembly
_atom_site_disorder_group
C1 C 0.2364(18) 0.7712(14) 0.3567(11) 0.046(4) Uani 1 1 d . . .
C2 C 0.1383(19) 0.7963(14) 0.4453(12) 0.048(4) Uani 1 1 d . . .
C3 C 0.0032(18) 0.7724(14) 0.4559(12) 0.047(4) Uani 1 1 d . . .
H3 H -0.0658 0.7902 0.5143 0.057 Uiso 1 1 calc R . .
C4 C -0.0279(19) 0.7222(15) 0.3793(14) 0.060(5) Uani 1 1 d . . .
H4 H -0.1181 0.7054 0.3871 0.072 Uiso 1 1 calc R . .
C5 C 0.0727(19) 0.6951(14) 0.2892(13) 0.053(4) Uani 1 1 d . . .
H5 H 0.0521 0.6601 0.2377 0.064 Uiso 1 1 calc R . .
C6 C 0.2015(18) 0.7233(14) 0.2820(12) 0.050(4) Uani 1 1 d . . .
H6 H 0.2689 0.709 0.223 0.059 Uiso 1 1 calc R . .
C7 C 0.0871(19) 0.8720(16) 0.6105(11) 0.059(5) Uani 1 1 d . . .
H7A H -0.01 0.9348 0.6041 0.088 Uiso 1 1 calc R . .
H7B H 0.1371 0.8992 0.6537 0.088 Uiso 1 1 calc R . .
H7C H 0.0692 0.8011 0.6362 0.088 Uiso 1 1 calc R . .
C8 C 0.5037(18) 0.7855(14) 0.2263(10) 0.045(4) Uani 1 1 d . . .
C9 C 0.4219(18) 0.8592(14) 0.1539(12) 0.049(4) Uani 1 1 d . . .
C10 C 0.5009(18) 0.8455(15) 0.0584(11) 0.052(5) Uani 1 1 d . . .
H10 H 0.4542 0.8979 0.0119 0.063 Uiso 1 1 calc R . .
C11 C 0.6397(19) 0.7609(15) 0.0312(12) 0.056(5) Uani 1 1 d . . .
H11 H 0.6842 0.7496 -0.034 0.068 Uiso 1 1 calc R . .
C12 C 0.718(2) 0.6888(16) 0.1016(14) 0.066(5) Uani 1 1 d . . .
H12 H 0.8182 0.6327 0.0837 0.079 Uiso 1 1 calc R . .
C13 C 0.6478(19) 0.7010(15) 0.1972(11) 0.052(4) Uani 1 1 d . . .
H13 H 0.6994 0.6506 0.243 0.062 Uiso 1 1 calc R . .
C14 C 0.199(2) 1.0192(15) 0.1237(13) 0.065(5) Uani 1 1 d . . .
H14A H 0.2631 1.0577 0.0861 0.098 Uiso 1 1 calc R . .
H14B H 0.1092 1.0797 0.1594 0.098 Uiso 1 1 calc R . .
H14C H 0.1674 0.9752 0.0812 0.098 Uiso 1 1 calc R . .
C15 C 0.5376(15) 0.6957(14) 0.4202(11) 0.043(4) Uani 1 1 d . . .
C16 C 0.5917(17) 0.5723(14) 0.4003(11) 0.045(4) Uani 1 1 d . . .
C17 C 0.6917(19) 0.4896(15) 0.4525(11) 0.057(5) Uani 1 1 d . . .
H17 H 0.7255 0.407 0.4392 0.069 Uiso 1 1 calc R . .
C18 C 0.7400(18) 0.5323(17) 0.5244(11) 0.053(5) Uani 1 1 d . . .
H18 H 0.8123 0.4775 0.558 0.064 Uiso 1 1 calc R . .
C19 C 0.6865(18) 0.6525(16) 0.5494(12) 0.056(5) Uani 1 1 d . . .
H19 H 0.7177 0.6791 0.6008 0.067 Uiso 1 1 calc R . .
C20 C 0.5870(16) 0.7313(14) 0.4970(11) 0.045(4) Uani 1 1 d . . .
H20 H 0.55 0.8133 0.5134 0.054 Uiso 1 1 calc R . .
C21 C 0.590(2) 0.4209(15) 0.2889(13) 0.065(5) Uani 1 1 d . . .
H21A H 0.699 0.3995 0.2652 0.097 Uiso 1 1 calc R . .
H21B H 0.539 0.4163 0.2364 0.097 Uiso 1 1 calc R . .
H21C H 0.5755 0.3659 0.3386 0.097 Uiso 1 1 calc R . .
C22 C 0.5012(17) 1.0295(13) 0.3094(12) 0.047(4) Uani 1 1 d . . .
C23 C 0.438(2) 1.1286(15) 0.2534(12) 0.056(5) Uani 1 1 d . . .
H23 H 0.3318 1.1701 0.2604 0.067 Uiso 1 1 calc R . .
C24 C 0.544(3) 1.1642(18) 0.1845(13) 0.072(6) Uani 1 1 d . . .
H24 H 0.5071 1.2321 0.1468 0.086 Uiso 1 1 calc R . .
C25 C 0.694(3) 1.0999(18) 0.1745(13) 0.072(6) Uani 1 1 d . . .
H25 H 0.7615 1.1242 0.1295 0.086 Uiso 1 1 calc R . .
C26 C 0.753(2) 0.9999(16) 0.2275(14) 0.064(5) Uani 1 1 d . . .
H26 H 0.859 0.9551 0.2173 0.077 Uiso 1 1 calc R . .
C27 C 0.6528(19) 0.9657(15) 0.2973(12) 0.056(5) Uani 1 1 d . . .
H27 H 0.6913 0.8985 0.3353 0.068 Uiso 1 1 calc R . .
C28 C -0.1397(19) 0.3581(17) -0.0082(15) 0.074(6) Uani 1 1 d . . .
H28A H -0.1213 0.3794 0.0534 0.088 Uiso 1 1 calc R . .
H28B H -0.1069 0.4073 -0.0579 0.088 Uiso 1 1 calc R . .
O1 O 0.1846(12) 0.8432(9) 0.5165(8) 0.050(3) Uani 1 1 d . . .
O2 O 0.2835(12) 0.9384(9) 0.1894(7) 0.053(3) Uani 1 1 d . . .
O3 O 0.5264(12) 0.5431(9) 0.3285(8) 0.054(3) Uani 1 1 d . . .
P1 P 0.4121(5) 0.7984(4) 0.3477(3) 0.0459(11) Uani 1 1 d . . .
Se1 Se 0.35906(19) 0.98615(15) 0.40276(13) 0.0528(6) Uani 1 1 d . . .
I1 I 0.04692(14) 0.38899(11) 0.21510(9) 0.0643(5) Uani 1 1 d . . .
Cl1 Cl -0.3325(6) 0.3888(5) -0.0019(4) 0.0937(19) Uani 1 1 d . . .
Cl2 Cl -0.0287(6) 0.2034(4) -0.0355(4) 0.0761(15) Uani 1 1 d . . .

loop_
_atom_site_aniso_label
_atom_site_aniso_U_11
_atom_site_aniso_U_22
_atom_site_aniso_U_33
_atom_site_aniso_U_23
_atom_site_aniso_U_13
_atom_site_aniso_U_12
C1 0.055(10) 0.046(9) 0.029(8) -0.007(8) -0.009(8) -0.008(8)
C2 0.048(10) 0.046(9) 0.042(10) -0.006(9) -0.010(9) -0.007(8)
C3 0.043(10) 0.051(9) 0.034(9) -0.002(8) -0.010(8) 0.001(8)
C4 0.046(10) 0.054(10) 0.067(12) 0.013(10) -0.017(9) 0.000(8)
C5 0.058(11) 0.050(10) 0.051(10) -0.004(9) -0.013(9) -0.018(9)
C6 0.046(10) 0.055(10) 0.040(10) 0.003(9) 0.002(8) -0.014(8)
C7 0.058(11) 0.075(12) 0.033(9) -0.010(9) 0.006(8) -0.018(9)
C8 0.056(10) 0.051(9) 0.029(8) 0.002(8) -0.003(7) -0.023(8)
C9 0.050(10) 0.056(10) 0.052(10) 0.022(9) -0.027(9) -0.025(9)
C10 0.055(10) 0.065(11) 0.036(9) 0.018(9) 0.004(8) -0.027(9)
C11 0.049(10) 0.069(11) 0.042(10) -0.010(9) 0.004(8) -0.016(9)
C12 0.058(11) 0.063(11) 0.078(14) 0.009(11) 0.006(10) -0.032(10)
C13 0.056(10) 0.058(10) 0.039(9) 0.010(9) -0.004(8) -0.022(9)
C14 0.067(12) 0.052(10) 0.065(12) 0.013(10) -0.022(10) -0.005(9)
C15 0.023(7) 0.063(10) 0.038(9) 0.013(9) -0.002(7) -0.015(7)
C16 0.037(9) 0.051(10) 0.037(9) -0.001(9) 0.003(8) -0.008(8)
C17 0.070(12) 0.051(10) 0.032(9) 0.011(9) -0.002(9) -0.006(9)
C18 0.047(10) 0.074(12) 0.026(8) 0.000(9) -0.002(8) -0.010(9)
C19 0.044(10) 0.068(12) 0.041(10) -0.001(10) -0.002(8) -0.006(9)
C20 0.034(8) 0.047(9) 0.045(9) -0.002(8) 0.000(8) -0.007(7)
C21 0.074(12) 0.056(11) 0.050(11) -0.012(9) -0.002(10) -0.010(10)
C22 0.041(9) 0.044(9) 0.053(10) -0.004(8) 0.006(8) -0.017(8)
C23 0.075(12) 0.055(10) 0.042(10) -0.013(9) -0.020(10) -0.021(9)
C24 0.102(17) 0.067(12) 0.048(12) -0.002(10) -0.025(12) -0.027(12)
C25 0.098(16) 0.073(13) 0.049(11) 0.016(11) -0.020(11) -0.036(12)
C26 0.052(11) 0.072(12) 0.072(13) -0.002(11) -0.005(10) -0.029(10)
C27 0.053(11) 0.061(10) 0.046(10) 0.002(9) -0.009(9) -0.010(9)
C28 0.058(12) 0.082(13) 0.081(14) 0.010(12) -0.018(10) -0.024(10)
O1 0.060(7) 0.042(6) 0.037(6) -0.001(5) 0.006(5) -0.010(5)
O2 0.053(7) 0.051(6) 0.040(6) 0.007(6) -0.009(5) -0.003(5)
O3 0.052(7) 0.047(6) 0.048(7) -0.001(6) -0.005(6) -0.001(5)
P1 0.042(2) 0.048(2) 0.039(2) 0.004(2) -0.0058(19) -0.0068(19)
Se1 0.0483(11) 0.0505(10) 0.0519(11) 0.0005(9) -0.0048(8) -0.0106(8)
I1 0.0612(8) 0.0635(8) 0.0580(8) 0.0025(6) -0.0097(6) -0.0113(6)
Cl1 0.072(3) 0.110(4) 0.086(4) 0.004(4) -0.013(3) -0.019(3)
Cl2 0.075(3) 0.076(3) 0.070(3) 0.011(3) -0.014(3) -0.019(3)

loop_
_atom_type_symbol
_atom_type_description
_atom_type_scat_dispersion_real
_atom_type_scat_dispersion_imag
_atom_type_scat_source
C C 0.0033 0.0016 'International Tables Vol C Tables 4.2.6.8 and 6.1.1.4'
H H 0 0 'International Tables Vol C Tables 4.2.6.8 and 6.1.1.4'
O O 0.0106 0.006 'International Tables Vol C Tables 4.2.6.8 and 6.1.1.4'
P P 0.1023 0.0942 'International Tables Vol C Tables 4.2.6.8 and 6.1.1.4'
Se Se -0.0929 2.2259 'International Tables Vol C Tables 4.2.6.8 and 6.1.1.4'
I I -0.4742 1.8119 'International Tables Vol C Tables 4.2.6.8 and 6.1.1.4'
Cl Cl 0.1484 0.1585 'International Tables Vol C Tables 4.2.6.8 and 6.1.1.4'

loop_
_geom_angle_atom_site_label_1
_geom_angle_atom_site_label_2
_geom_angle_atom_site_label_3
_geom_angle
_geom_angle_site_symmetry_1
_geom_angle_site_symmetry_3
_geom_angle_publ_flag
C6 C1 C2 120.6(17) . . ?
C6 C1 P1 122.2(12) . . ?
C2 C1 P1 117.2(14) . . ?
O1 C2 C1 116.1(16) . . ?
O1 C2 C3 125.1(15) . . ?
C1 C2 C3 118.7(18) . . ?
C4 C3 C2 119.3(16) . . ?
C3 C4 C5 122.1(18) . . ?
C6 C5 C4 116.1(18) . . ?
C1 C6 C5 123.1(16) . . ?
C13 C8 C9 118.6(14) . . ?
C13 C8 P1 121.4(11) . . ?
C9 C8 P1 119.8(12) . . ?
O2 C9 C10 128.5(13) . . ?
O2 C9 C8 114.1(14) . . ?
C10 C9 C8 117.3(14) . . ?
C11 C10 C9 122.9(15) . . ?
C10 C11 C12 119.4(16) . . ?
C13 C12 C11 119.9(16) . . ?
C8 C13 C12 121.5(15) . . ?
C20 C15 C16 116.6(14) . . ?
C20 C15 P1 123.6(12) . . ?
C16 C15 P1 119.8(14) . . ?
C17 C16 O3 124.7(15) . . ?
C17 C16 C15 122.0(17) . . ?
O3 C16 C15 113.2(13) . . ?
C18 C17 C16 117.8(16) . . ?
C17 C18 C19 122.7(16) . . ?
C20 C19 C18 117.8(18) . . ?
C19 C20 C15 122.9(16) . . ?
C27 C22 C23 122.2(15) . . ?
C27 C22 Se1 121.5(12) . . ?
C23 C22 Se1 116.3(12) . . ?
C22 C23 C24 117.0(16) . . ?
C25 C24 C23 119.5(17) . . ?
C24 C25 C26 122.6(19) . . ?
C25 C26 C27 118.8(17) . . ?
C22 C27 C26 119.7(15) . . ?
Cl1 C28 Cl2 111.7(11) . . ?
C2 O1 C7 118.9(13) . . ?
C9 O2 C14 117.7(12) . . ?
C16 O3 C21 119.1(12) . . ?
C8 P1 C15 110.2(7) . . ?
C8 P1 C1 110.1(8) . . ?
C15 P1 C1 110.8(7) . . ?
C8 P1 Se1 108.8(5) . . ?
C15 P1 Se1 107.7(6) . . ?
C1 P1 Se1 109.4(5) . . ?
C22 Se1 P1 98.8(5) . . ?

loop_
_geom_bond_atom_site_label_1
_geom_bond_atom_site_label_2
_geom_bond_distance
_geom_bond_site_symmetry_2
_geom_bond_publ_flag
C1 C6 1.36(2) . ?
C1 C2 1.38(2) . ?
C1 P1 1.783(18) . ?
C2 O1 1.368(19) . ?
C2 C3 1.39(2) . ?
C3 C4 1.37(2) . ?
C4 C5 1.41(2) . ?
C5 C6 1.36(2) . ?
C7 O1 1.443(17) . ?
C8 C13 1.36(2) . ?
C8 C9 1.442(19) . ?
C8 P1 1.753(14) . ?
C9 O2 1.322(18) . ?
C9 C10 1.40(2) . ?
C10 C11 1.33(2) . ?
C11 C12 1.40(2) . ?
C12 C13 1.38(2) . ?
C14 O2 1.417(16) . ?
C15 C20 1.38(2) . ?
C15 C16 1.39(2) . ?
C15 P1 1.775(14) . ?
C16 C17 1.37(2) . ?
C16 O3 1.382(19) . ?
C17 C18 1.36(2) . ?
C18 C19 1.37(2) . ?
C19 C20 1.35(2) . ?
C21 O3 1.447(19) . ?
C22 C27 1.33(2) . ?
C22 C23 1.38(2) . ?
C22 Se1 1.899(14) . ?
C23 C24 1.43(2) . ?
C24 C25 1.32(3) . ?
C25 C26 1.36(2) . ?
C26 C27 1.39(2) . ?
C28 Cl1 1.704(18) . ?
C28 Cl2 1.769(19) . ?
P1 Se1 2.241(5) . ?

loop_
_cod_related_entry_id
_cod_related_entry_database
_cod_related_entry_code
1 ChemSpider 21144234
